data_2201668
loop_
_publ_author_name
'Shang Shan'
'Duan-Jun Xu'
'Jing-Yun Wu'
'Michael Y. Chiang'

_publ_section_title
;
 Acetophenone (2,4-dinitrophenyl)hydrazone
;
_journal_issue 12
_journal_name_full 'Acta Crystallographica Section E'
_journal_page_first o1333
_journal_page_last o1335
_journal_paper_doi 10.1107/S160053680201975X
_journal_volume 58
_journal_year 2002
_chemical_formula_iupac 'C14 H12 N4 O4'
_chemical_formula_moiety 'C14 H12 N4 O4'
_chemical_formula_sum 'C14 H12 N4 O4'
_chemical_formula_weight 300.28
_chemical_name_systematic ?
_space_group_IT_number 14
_symmetry_cell_setting monoclinic
_symmetry_space_group_name_Hall '-P 2ybc'
_symmetry_space_group_name_H-M 'P 1 21/c 1'
_atom_sites_solution_hydrogens geom
_atom_sites_solution_primary direct
_atom_sites_solution_secondary difmap
_audit_creation_method SHELXL-97
_cell_angle_alpha 90.00
_cell_angle_beta 97.938(16)
_cell_angle_gamma 90.00
_cell_formula_units_Z 4
_cell_length_a 7.0169(15)
_cell_length_b 13.263(3)
_cell_length_c 14.8568(19)
_cell_measurement_reflns_used 24
_cell_measurement_temperature 298(2)
_cell_measurement_theta_max 12.34
_cell_measurement_theta_min 5.66
_cell_volume 1369.4(5)
_computing_cell_refinement 'MSC/AFC Diffractometer Control Software'
_computing_data_collection
;
MSC/AFC Diffractometer Control Software
(Molecular Structure Corporation, 1992)
;
_computing_data_reduction 'TEXSAN (Molecular Structure Corporation, 1985)'
_computing_molecular_graphics 'XP (Siemens, 1994)'
_computing_publication_material 'WinGX (Farrugia, 1999)'
_computing_structure_refinement 'SHELXL97 (Sheldrick, 1997)'
_computing_structure_solution 'SIR92 (Altomare et al., 1993)'
_diffrn_ambient_temperature 298(2)
_diffrn_measured_fraction_theta_full 0.999
_diffrn_measured_fraction_theta_max 0.999
_diffrn_measurement_device_type 'Rigaku AFC-7S'
_diffrn_measurement_method \w/2\q
_diffrn_radiation_monochromator graphite
_diffrn_radiation_source 'fine-focus sealed tube'
_diffrn_radiation_type MoK\a
_diffrn_radiation_wavelength 0.71069
_diffrn_reflns_av_R_equivalents 0.0245
_diffrn_reflns_av_sigmaI/netI 0.0567
_diffrn_reflns_limit_h_max 8
_diffrn_reflns_limit_h_min 0
_diffrn_reflns_limit_k_max 16
_diffrn_reflns_limit_k_min 0
_diffrn_reflns_limit_l_max 18
_diffrn_reflns_limit_l_min -18
_diffrn_reflns_number 2921
_diffrn_reflns_theta_full 26.01
_diffrn_reflns_theta_max 26.01
_diffrn_reflns_theta_min 2.07
_diffrn_standards_decay_% 0.7
_diffrn_standards_interval_count 150
_diffrn_standards_number 3
_exptl_absorpt_coefficient_mu 0.110
_exptl_absorpt_correction_type none
_exptl_crystal_colour orange
_exptl_crystal_density_diffrn 1.456
_exptl_crystal_density_method 'not measured'
_exptl_crystal_description prism
_exptl_crystal_F_000 624
_exptl_crystal_size_max 0.42
_exptl_crystal_size_mid 0.32
_exptl_crystal_size_min 0.22
_refine_diff_density_max 0.167
_refine_diff_density_min -0.147
_refine_ls_extinction_coef 0.0070(14)
_refine_ls_extinction_expression Fc^*^=kFc[1+0.001xFc^2^\l^3^/sin(2\q)]^-1/4^
_refine_ls_extinction_method SHELXL97
_refine_ls_goodness_of_fit_ref 0.960
_refine_ls_hydrogen_treatment constr
_refine_ls_matrix_type full
_refine_ls_number_parameters 201
_refine_ls_number_reflns 2694
_refine_ls_number_restraints 0
_refine_ls_restrained_S_all 0.960
_refine_ls_R_factor_all 0.135
_refine_ls_R_factor_gt 0.041
_refine_ls_shift/su_max <0.001
_refine_ls_shift/su_mean 0.000
_refine_ls_structure_factor_coef Fsqd
_refine_ls_weighting_details 'calc w = 1/[\s^2^(Fo^2^)+(0.071P)^2^] where P = (Fo^2^+2Fc^2^)/3'
_refine_ls_weighting_scheme calc
_refine_ls_wR_factor_gt 0.108
_refine_ls_wR_factor_ref 0.142
_reflns_number_gt 1212
_reflns_number_total 2694
_reflns_threshold_expression I>2\s(I)
_cod_data_source_file wn6122.cif
_cod_data_source_block I
_cod_depositor_comments
;
The following automatic conversions were performed:
'_symmetry_cell_setting' value 'Monoclinic' changed to 'monoclinic'
according to '/home/saulius/struct/CIF-dictionaries/cif_core.dic'
dictionary named 'cif_core.dic' version 2.4.1 from 2010-06-29.

Automatic conversion script
Id: cif_fix_enum 1527 2010-12-29 10:47:43Z saulius 

The following automatic conversions were performed:

'_symmetry_cell_setting' value 'Monoclinic' changed to 'monoclinic'
according to /home/saulius/struct/CIF-dictionaries/cif_core.dic
dictionary named 'cif_core.dic' version 2.4.1 from 2010-06-29.

Automatic conversion script
Id: cif_fix_values 1715 2011-07-08 13:25:40Z adriana 
;
_cod_original_sg_symbol_H-M 'P 21/c'
_cod_database_code 2201668
_cod_database_fobs_code 2201668

loop_
_symmetry_equiv_pos_as_xyz
'x, y, z'
'-x, y+1/2, -z+1/2'
'-x, -y, -z'
'x, -y-1/2, z-1/2'

loop_
_atom_site_label
_atom_site_fract_x
_atom_site_fract_y
_atom_site_fract_z
_atom_site_U_iso_or_equiv
_atom_site_adp_type
_atom_site_calc_flag
_atom_site_refinement_flags
_atom_site_occupancy
_atom_site_disorder_assembly
_atom_site_disorder_group
_atom_site_type_symbol
O1 0.7430(3) 0.37165(15) 0.12068(13) 0.0843(7) Uani d . 1 . . O
O2 0.8323(3) 0.22288(14) 0.16448(12) 0.0739(6) Uani d . 1 . . O
O3 0.5543(3) 0.45323(17) -0.18725(15) 0.0947(7) Uani d . 1 . . O
O4 0.4407(4) 0.33706(18) -0.28025(15) 0.1042(9) Uani d . 1 . . O
N1 0.7623(3) 0.28222(17) 0.10492(14) 0.0583(6) Uani d . 1 . . N
N2 0.5239(4) 0.3645(2) -0.20664(17) 0.0695(7) Uani d . 1 . . N
N3 0.7724(3) 0.07074(14) 0.05312(13) 0.0525(6) Uani d . 1 . . N
H1 0.8091 0.0879 0.1086 0.063 Uiso calc R 1 . . H
N4 0.7777(3) -0.02839(14) 0.02828(13) 0.0503(5) Uani d . 1 . . N
C1 0.7099(3) 0.14191(18) -0.00903(15) 0.0452(6) Uani d . 1 . . C
C2 0.7036(3) 0.24505(18) 0.01353(14) 0.0458(6) Uani d . 1 . . C
C3 0.6425(3) 0.31752(18) -0.05165(17) 0.0501(6) Uani d . 1 . . C
H3 0.6406 0.3853 -0.0359 0.060 Uiso calc R 1 . . H
C4 0.5853(3) 0.28758(19) -0.13908(16) 0.0511(6) Uani d . 1 . . C
C5 0.5862(4) 0.1867(2) -0.16370(17) 0.0559(7) Uani d . 1 . . C
H5 0.5460 0.1680 -0.2236 0.067 Uiso calc R 1 . . H
C6 0.6456(3) 0.11521(19) -0.10039(16) 0.0513(6) Uani d . 1 . . C
H6 0.6439 0.0477 -0.1174 0.062 Uiso calc R 1 . . H
C7 0.8440(3) -0.09124(18) 0.09082(16) 0.0481(6) Uani d . 1 . . C
C8 0.9139(4) -0.0606(2) 0.18686(17) 0.0740(9) Uani d . 1 . . C
H8C 0.9744 -0.1172 0.2195 0.089 Uiso calc R 1 . . H
H8A 0.8070 -0.0384 0.2156 0.089 Uiso calc R 1 . . H
H8B 1.0053 -0.0067 0.1869 0.089 Uiso calc R 1 . . H
C9 0.8441(3) -0.19816(18) 0.06226(17) 0.0481(6) Uani d . 1 . . C
C10 0.8947(4) -0.2760(2) 0.12382(18) 0.0599(7) Uani d . 1 . . C
H10 0.9339 -0.2611 0.1847 0.072 Uiso calc R 1 . . H
C11 0.8870(4) -0.3757(2) 0.0952(2) 0.0744(9) Uani d . 1 . . C
H11 0.9206 -0.4271 0.1370 0.089 Uiso calc R 1 . . H
C12 0.8307(4) -0.3987(2) 0.0064(2) 0.0731(9) Uani d . 1 . . C
H12 0.8249 -0.4657 -0.0123 0.088 Uiso calc R 1 . . H
C13 0.7824(4) -0.3230(2) -0.0559(2) 0.0684(8) Uani d . 1 . . C
H13 0.7456 -0.3388 -0.1168 0.082 Uiso calc R 1 . . H
C14 0.7885(4) -0.22388(19) -0.02818(17) 0.0558(7) Uani d . 1 . . C
H14 0.7549 -0.1733 -0.0707 0.067 Uiso calc R 1 . . H

loop_
_atom_site_aniso_label
_atom_site_aniso_U_11
_atom_site_aniso_U_22
_atom_site_aniso_U_33
_atom_site_aniso_U_12
_atom_site_aniso_U_13
_atom_site_aniso_U_23
O1 0.1326(19) 0.0518(12) 0.0661(12) 0.0023(12) 0.0052(12) -0.0176(10)
O2 0.1090(15) 0.0635(12) 0.0453(10) 0.0068(11) -0.0029(10) -0.0029(10)
O3 0.130(2) 0.0630(15) 0.0876(16) -0.0036(13) 0.0046(14) 0.0187(12)
O4 0.136(2) 0.1055(18) 0.0609(13) 0.0096(15) -0.0243(14) 0.0121(13)
N1 0.0715(15) 0.0524(13) 0.0507(13) -0.0041(12) 0.0080(11) -0.0059(12)
N2 0.0768(17) 0.0712(17) 0.0598(15) 0.0038(14) 0.0071(12) 0.0134(14)
N3 0.0682(15) 0.0466(12) 0.0424(11) 0.0010(10) 0.0067(10) -0.0023(10)
N4 0.0570(13) 0.0453(12) 0.0489(12) -0.0008(10) 0.0085(10) -0.0032(10)
C1 0.0440(14) 0.0466(14) 0.0460(13) -0.0035(11) 0.0105(11) -0.0032(12)
C2 0.0487(14) 0.0483(14) 0.0403(12) -0.0042(11) 0.0062(11) -0.0039(11)
C3 0.0530(15) 0.0432(14) 0.0549(15) -0.0033(12) 0.0107(13) -0.0025(12)
C4 0.0499(15) 0.0563(16) 0.0468(14) -0.0023(12) 0.0059(12) 0.0086(13)
C5 0.0589(17) 0.0650(18) 0.0425(14) -0.0063(14) 0.0030(12) -0.0035(13)
C6 0.0546(15) 0.0511(14) 0.0479(15) -0.0027(13) 0.0065(12) -0.0071(12)
C7 0.0441(14) 0.0543(16) 0.0462(14) 0.0034(12) 0.0069(11) 0.0019(12)
C8 0.095(2) 0.0709(19) 0.0536(17) 0.0165(17) 0.0011(15) -0.0049(14)
C9 0.0401(13) 0.0500(15) 0.0550(15) 0.0027(11) 0.0094(11) 0.0042(12)
C10 0.0576(17) 0.0598(18) 0.0613(16) 0.0042(14) 0.0049(13) 0.0087(14)
C11 0.071(2) 0.0591(19) 0.092(2) 0.0092(16) 0.0073(17) 0.0181(17)
C12 0.0651(19) 0.0458(17) 0.107(3) 0.0031(14) 0.0068(17) -0.0056(17)
C13 0.0668(18) 0.0574(18) 0.0794(19) -0.0005(14) 0.0045(15) -0.0138(16)
C14 0.0608(17) 0.0493(15) 0.0562(16) 0.0036(13) 0.0040(13) 0.0010(13)

loop_
_atom_type_symbol
_atom_type_description
_atom_type_scat_dispersion_real
_atom_type_scat_dispersion_imag
_atom_type_scat_source
O O 0.0106 0.0060 'International Tables Vol C Tables 4.2.6.8 and 6.1.1.4'
N N 0.0061 0.0033 'International Tables Vol C Tables 4.2.6.8 and 6.1.1.4'
C C 0.0033 0.0016 'International Tables Vol C Tables 4.2.6.8 and 6.1.1.4'
H H 0.0000 0.0000 'International Tables Vol C Tables 4.2.6.8 and 6.1.1.4'

loop_
_geom_angle_atom_site_label_1
_geom_angle_atom_site_label_2
_geom_angle_atom_site_label_3
_geom_angle
_geom_angle_publ_flag
O1 N1 O2 121.7(2) ?
O1 N1 C2 119.1(2) ?
O2 N1 C2 119.2(2) ?
O4 N2 O3 122.9(3) ?
O4 N2 C4 117.9(3) ?
O3 N2 C4 119.2(2) ?
C1 N3 N4 120.39(19) yes
C1 N3 H1 119.8 ?
N4 N3 H1 119.8 ?
C7 N4 N3 116.7(2) yes
N3 C1 C2 122.2(2) ?
N3 C1 C6 120.8(2) ?
C2 C1 C6 117.0(2) ?
C3 C2 C1 121.5(2) ?
C3 C2 N1 116.0(2) ?
C1 C2 N1 122.6(2) ?
C4 C3 C2 118.9(2) ?
C4 C3 H3 120.5 ?
C2 C3 H3 120.5 ?
C3 C4 C5 121.3(2) ?
C3 C4 N2 118.2(2) ?
C5 C4 N2 120.4(2) ?
C6 C5 C4 120.2(2) ?
C6 C5 H5 119.9 ?
C4 C5 H5 119.9 ?
C5 C6 C1 121.0(2) ?
C5 C6 H6 119.5 ?
C1 C6 H6 119.5 ?
N4 C7 C9 115.4(2) yes
N4 C7 C8 123.4(2) yes
C9 C7 C8 121.3(2) yes
C7 C8 H8C 109.5 ?
C7 C8 H8A 109.5 ?
H8C C8 H8A 109.5 ?
C7 C8 H8B 109.5 ?
H8C C8 H8B 109.5 ?
H8A C8 H8B 109.5 ?
C14 C9 C10 117.7(2) ?
C14 C9 C7 120.1(2) ?
C10 C9 C7 122.2(2) ?
C11 C10 C9 120.6(3) ?
C11 C10 H10 119.7 ?
C9 C10 H10 119.7 ?
C12 C11 C10 120.4(3) ?
C12 C11 H11 119.8 ?
C10 C11 H11 119.8 ?
C11 C12 C13 120.0(3) ?
C11 C12 H12 120.0 ?
C13 C12 H12 120.0 ?
C14 C13 C12 120.1(3) ?
C14 C13 H13 119.9 ?
C12 C13 H13 119.9 ?
C13 C14 C9 121.1(3) ?
C13 C14 H14 119.4 ?
C9 C14 H14 119.4 ?

loop_
_geom_bond_atom_site_label_1
_geom_bond_atom_site_label_2
_geom_bond_site_symmetry_2
_geom_bond_distance
_geom_bond_publ_flag
O1 N1 . 1.220(3) yes
O2 N1 . 1.234(2) yes
O3 N2 . 1.223(3) yes
O4 N2 . 1.222(3) yes
N1 C2 . 1.450(3) yes
N2 C4 . 1.454(3) yes
N3 C1 . 1.351(3) yes
N3 N4 . 1.367(3) yes
N3 H1 . 0.8600 ?
N4 C7 . 1.286(3) yes
C1 C2 . 1.411(3) yes
C1 C6 . 1.415(3) yes
C2 C3 . 1.389(3) yes
C3 C4 . 1.365(3) yes
C3 H3 . 0.9300 ?
C4 C5 . 1.387(3) yes
C5 C6 . 1.360(3) yes
C5 H5 . 0.9300 ?
C6 H6 . 0.9300 ?
C7 C9 . 1.480(3) yes
C7 C8 . 1.500(3) yes
C8 H8C . 0.9600 ?
C8 H8A . 0.9600 ?
C8 H8B . 0.9600 ?
C9 C14 . 1.389(3) yes
C9 C10 . 1.392(3) yes
C10 C11 . 1.388(4) yes
C10 H10 . 0.9300 ?
C11 C12 . 1.358(4) yes
C11 H11 . 0.9300 ?
C12 C13 . 1.376(4) yes
C12 H12 . 0.9300 ?
C13 C14 . 1.376(3) yes
C13 H13 . 0.9300 ?
C14 H14 . 0.9300 ?

loop_
_geom_hbond_atom_site_label_D
_geom_hbond_atom_site_label_H
_geom_hbond_atom_site_label_A
_geom_hbond_site_symmetry_A
_geom_hbond_distance_DH
_geom_hbond_distance_HA
_geom_hbond_distance_DA
_geom_hbond_angle_DHA
_geom_hbond_publ_flag
N3 H1 O2 . 0.86 1.97 2.607(3) 130 yes
C10 H10 O2 2_745 0.93 2.60 3.450(3) 153 yes
C14 H14 O4 2_644 0.93 2.44 3.174(4) 136 yes

loop_
_geom_torsion_atom_site_label_1
_geom_torsion_atom_site_label_2
_geom_torsion_atom_site_label_3
_geom_torsion_atom_site_label_4
_geom_torsion
C1 N3 N4 C7 178.1(2)
N4 N3 C1 C2 -179.5(2)
N4 N3 C1 C6 1.2(3)
N3 C1 C2 C3 178.7(2)
C6 C1 C2 C3 -1.9(3)
N3 C1 C2 N1 -0.4(4)
C6 C1 C2 N1 179.0(2)
O1 N1 C2 C3 4.9(3)
O2 N1 C2 C3 -174.4(2)
O1 N1 C2 C1 -175.9(2)
O2 N1 C2 C1 4.8(3)
C1 C2 C3 C4 0.8(3)
N1 C2 C3 C4 180.0(2)
C2 C3 C4 C5 0.3(4)
C2 C3 C4 N2 -179.3(2)
O4 N2 C4 C3 -167.0(2)
O3 N2 C4 C3 11.7(4)
O4 N2 C4 C5 13.4(4)
O3 N2 C4 C5 -167.9(3)
C3 C4 C5 C6 -0.3(4)
N2 C4 C5 C6 179.3(2)
C4 C5 C6 C1 -0.9(4)
N3 C1 C6 C5 -178.7(2)
C2 C1 C6 C5 1.9(3)
N3 N4 C7 C9 178.80(19)
N3 N4 C7 C8 -0.2(4)
N4 C7 C9 C14 4.5(3)
C8 C7 C9 C14 -176.4(2)
N4 C7 C9 C10 -174.0(2)
C8 C7 C9 C10 5.0(4)
C14 C9 C10 C11 -0.7(4)
C7 C9 C10 C11 177.8(2)
C9 C10 C11 C12 0.3(4)
C10 C11 C12 C13 0.5(5)
C11 C12 C13 C14 -0.9(4)
C12 C13 C14 C9 0.4(4)
C10 C9 C14 C13 0.4(4)
C7 C9 C14 C13 -178.2(2)

loop_
_cod_related_entry_id
_cod_related_entry_database
_cod_related_entry_code
1 ChemSpider 4514343
